data_2017988
loop_
_publ_author_name
'Ravikumar, Krishnan'
'Sridhar, Balasubramanian'
'Pradhan, Nitin'
'Khunt, Mayur'

_publ_section_title
;
 Four stereoisomers of the novel \m-opioid receptor agonist tapentadol
 hydrochloride
;
_journal_coeditor_code SF3144
_journal_issue 2
_journal_name_full 'Acta Crystallographica Section C'
_journal_page_first o71
_journal_page_last o76
_journal_paper_doi 10.1107/S0108270111001727
_journal_volume 67
_journal_year 2011
_chemical_formula_iupac 'C14 H24 N O + , Cl -'
_chemical_formula_moiety 'C14 H24 N O +, Cl -'
_chemical_formula_sum 'C14 H24 Cl N O'
_chemical_formula_weight 257.79
_chemical_melting_point 478
_chemical_name_systematic
;
(2<i>S</i>,3<i>R</i>)-3-(3-hydroxyphenyl)-
<i>N</i>,<i>N</i>,2-trimethylpentan-1-aminium chloride
;
_space_group_IT_number 19
_symmetry_cell_setting orthorhombic
_symmetry_space_group_name_Hall 'P 2ac 2ab'
_symmetry_space_group_name_H-M 'P 21 21 21'
_atom_sites_solution_hydrogens geom
_atom_sites_solution_primary direct
_atom_sites_solution_secondary difmap
_audit_creation_method SHELXL97
_cell_angle_alpha 90.00
_cell_angle_beta 90.00
_cell_angle_gamma 90.00
_cell_formula_units_Z 4
_cell_length_a 8.8101(6)
_cell_length_b 12.1094(8)
_cell_length_c 13.9784(9)
_cell_measurement_reflns_used 9741
_cell_measurement_temperature 294(2)
_cell_measurement_theta_max 27.74
_cell_measurement_theta_min 2.23
_cell_volume 1491.29(17)
_computing_cell_refinement 'SAINT (Bruker, 2001)'
_computing_data_collection 'SMART (Bruker, 2001)'
_computing_data_reduction 'SAINT (Bruker, 2001)'
_computing_molecular_graphics
;
DIAMOND (Brandenburg & Putz, 2005), PLATON (Spek, 2009) and
Mercury (Macrae <i>et al.</i>, 2008)
;
_computing_publication_material 'SHELXL97 (Sheldrick, 2008)'
_computing_structure_refinement 'SHELXL97 (Sheldrick, 2008)'
_computing_structure_solution 'SHELXS97 (Sheldrick, 2008)'
_diffrn_ambient_temperature 294(2)
_diffrn_measured_fraction_theta_full 1.000
_diffrn_measured_fraction_theta_max 1.000
_diffrn_measurement_device 'Bruker SMART APEX CCD area-detector'
_diffrn_measurement_device_type 'Bruker SMART APEX CCD area-detector'
_diffrn_measurement_method \w
_diffrn_radiation_monochromator graphite
_diffrn_radiation_source 'fine-focus sealed tube'
_diffrn_radiation_type MoK\a
_diffrn_radiation_wavelength 0.71073
_diffrn_reflns_av_R_equivalents 0.0192
_diffrn_reflns_av_sigmaI/netI 0.0133
_diffrn_reflns_limit_h_max 10
_diffrn_reflns_limit_h_min -10
_diffrn_reflns_limit_k_max 14
_diffrn_reflns_limit_k_min -14
_diffrn_reflns_limit_l_max 16
_diffrn_reflns_limit_l_min -16
_diffrn_reflns_number 14415
_diffrn_reflns_theta_full 25.00
_diffrn_reflns_theta_max 25.00
_diffrn_reflns_theta_min 2.23
_diffrn_standards_number 0
_exptl_absorpt_coefficient_mu 0.243
_exptl_absorpt_correction_T_max 0.969
_exptl_absorpt_correction_T_min 0.948
_exptl_absorpt_correction_type multi-scan
_exptl_absorpt_process_details '(SADABS; Bruker, 2001)'
_exptl_crystal_colour colourless
_exptl_crystal_density_diffrn 1.148
_exptl_crystal_density_method 'not measured'
_exptl_crystal_description block
_exptl_crystal_F_000 560
_exptl_crystal_size_max 0.21
_exptl_crystal_size_mid 0.17
_exptl_crystal_size_min 0.12
_refine_diff_density_max 0.217
_refine_diff_density_min -0.134
_refine_ls_abs_structure_details 'Flack & Bernardinelli (2000), with 1104 Friedel pairs'
_refine_ls_abs_structure_Flack 0.00(6)
_refine_ls_extinction_method none
_refine_ls_goodness_of_fit_ref 1.045
_refine_ls_hydrogen_treatment mixed
_refine_ls_matrix_type full
_refine_ls_number_parameters 166
_refine_ls_number_reflns 2630
_refine_ls_number_restraints 0
_refine_ls_restrained_S_all 1.045
_refine_ls_R_factor_all 0.0304
_refine_ls_R_factor_gt 0.0295
_refine_ls_shift/su_max 0.001
_refine_ls_shift/su_mean 0.000
_refine_ls_structure_factor_coef Fsqd
_refine_ls_weighting_details 'calc w = 1/[\s^2^(Fo^2^)+(0.0480P)^2^+0.2289P] where P=(Fo^2^+2Fc^2^)/3'
_refine_ls_weighting_scheme calc
_refine_ls_wR_factor_gt 0.0821
_refine_ls_wR_factor_ref 0.0831
_reflns_number_gt 2548
_reflns_number_total 2630
_reflns_threshold_expression I>2\s(I)
_cod_data_source_file sf3144.cif
_cod_data_source_block IV
_cod_database_code 2017988
_cod_database_fobs_code 2017988

loop_
_symmetry_equiv_pos_as_xyz
'x, y, z'
'-x+1/2, -y, z+1/2'
'-x, y+1/2, -z+1/2'
'x+1/2, -y+1/2, -z'

loop_
_atom_site_type_symbol
_atom_site_label
_atom_site_fract_x
_atom_site_fract_y
_atom_site_fract_z
_atom_site_U_iso_or_equiv
_atom_site_adp_type
_atom_site_calc_flag
_atom_site_refinement_flags
_atom_site_occupancy
_atom_site_disorder_assembly
_atom_site_disorder_group
C C1 1.06779(18) 0.40372(13) 1.05655(11) 0.0436(3) Uani d . 1 . .
C C2 1.1658(2) 0.49194(15) 1.06865(13) 0.0506(4) Uani d . 1 . .
H H2 1.1543 0.5550 1.0314 0.061 Uiso calc R 1 . .
C C3 1.2809(2) 0.48691(16) 1.13582(13) 0.0560(4) Uani d . 1 . .
H H3 1.3466 0.5464 1.1429 0.067 Uiso calc R 1 . .
C C4 1.2992(2) 0.39420(15) 1.19260(12) 0.0517(4) Uani d . 1 . .
H H4 1.3781 0.3905 1.2367 0.062 Uiso calc R 1 . .
C C5 1.1993(2) 0.30752(13) 1.18298(12) 0.0465(4) Uani d . 1 . .
C C6 1.08491(19) 0.31209(12) 1.11502(12) 0.0445(4) Uani d . 1 . .
H H6 1.0186 0.2528 1.1085 0.053 Uiso calc R 1 . .
C C7 0.9467(2) 0.40666(13) 0.98005(12) 0.0455(4) Uani d . 1 . .
H H7 0.8934 0.3356 0.9814 0.055 Uiso calc R 1 . .
C C8 1.0205(2) 0.41879(17) 0.88136(13) 0.0584(5) Uani d . 1 . .
H H8A 0.9416 0.4215 0.8330 0.070 Uiso calc R 1 . .
H H8B 1.0756 0.4881 0.8790 0.070 Uiso calc R 1 . .
C C9 1.1281(3) 0.3254(2) 0.85824(17) 0.0785(7) Uani d . 1 . .
H H9A 1.2120 0.3268 0.9021 0.118 Uiso calc R 1 . .
H H9B 1.1652 0.3338 0.7941 0.118 Uiso calc R 1 . .
H H9C 1.0757 0.2562 0.8639 0.118 Uiso calc R 1 . .
C C10 0.82882(19) 0.49841(14) 1.00152(11) 0.0455(4) Uani d . 1 . .
H H10 0.8767 0.5705 0.9914 0.055 Uiso calc R 1 . .
C C11 0.7734(3) 0.49147(18) 1.10529(16) 0.0706(6) Uani d . 1 . .
H H11A 0.6913 0.5425 1.1146 0.106 Uiso calc R 1 . .
H H11B 0.8553 0.5098 1.1478 0.106 Uiso calc R 1 . .
H H11C 0.7390 0.4178 1.1185 0.106 Uiso calc R 1 . .
C C12 0.6942(2) 0.48848(17) 0.93555(17) 0.0674(6) Uani d . 1 . .
H H12A 0.7294 0.4646 0.8731 0.081 Uiso calc R 1 . .
H H12B 0.6267 0.4319 0.9601 0.081 Uiso calc R 1 . .
C C13 0.6747(3) 0.6738(2) 0.85849(16) 0.0796(7) Uani d . 1 . .
H H13A 0.6847 0.6412 0.7962 0.119 Uiso calc R 1 . .
H H13B 0.7731 0.6946 0.8818 0.119 Uiso calc R 1 . .
H H13C 0.6112 0.7380 0.8544 0.119 Uiso calc R 1 . .
C C14 0.4496(2) 0.5685(2) 0.89392(17) 0.0701(5) Uani d . 1 . .
H H14A 0.3905 0.6351 0.8938 0.105 Uiso calc R 1 . .
H H14B 0.4055 0.5164 0.9376 0.105 Uiso calc R 1 . .
H H14C 0.4509 0.5375 0.8307 0.105 Uiso calc R 1 . .
N N1 0.60614(16) 0.59374(12) 0.92404(10) 0.0474(3) Uani d . 1 . .
H H1N 0.602(2) 0.6281(15) 0.9853(14) 0.049(5) Uiso d . 1 . .
O O1 1.20575(19) 0.21526(11) 1.23837(10) 0.0636(4) Uani d . 1 . .
H H1O 1.269(3) 0.224(2) 1.280(2) 0.084(8) Uiso d . 1 . .
Cl Cl1 0.56842(5) 0.74966(4) 1.09407(3) 0.05924(15) Uani d . 1 . .

loop_
_atom_site_aniso_label
_atom_site_aniso_U_11
_atom_site_aniso_U_22
_atom_site_aniso_U_33
_atom_site_aniso_U_12
_atom_site_aniso_U_13
_atom_site_aniso_U_23
C1 0.0450(8) 0.0426(7) 0.0431(8) 0.0049(7) -0.0017(7) -0.0016(6)
C2 0.0540(9) 0.0461(9) 0.0518(10) -0.0045(8) -0.0043(8) 0.0070(8)
C3 0.0555(10) 0.0581(10) 0.0543(10) -0.0127(9) -0.0047(8) -0.0006(8)
C4 0.0508(9) 0.0614(10) 0.0430(9) 0.0030(8) -0.0090(7) -0.0043(8)
C5 0.0562(10) 0.0447(8) 0.0384(8) 0.0101(7) -0.0024(7) -0.0030(7)
C6 0.0486(8) 0.0383(7) 0.0467(8) 0.0020(6) -0.0022(7) -0.0027(7)
C7 0.0489(8) 0.0381(8) 0.0495(9) 0.0027(7) -0.0074(7) -0.0018(7)
C8 0.0637(11) 0.0639(11) 0.0475(9) 0.0114(9) -0.0085(8) -0.0010(8)
C9 0.0854(15) 0.0859(15) 0.0643(13) 0.0259(13) 0.0024(12) -0.0125(11)
C10 0.0487(9) 0.0381(8) 0.0498(9) 0.0024(7) -0.0080(7) -0.0031(7)
C11 0.0790(13) 0.0631(11) 0.0698(13) 0.0229(10) 0.0107(11) 0.0070(10)
C12 0.0622(11) 0.0559(10) 0.0841(14) 0.0121(10) -0.0268(11) -0.0209(10)
C13 0.0838(15) 0.0923(17) 0.0628(13) -0.0168(14) 0.0013(12) 0.0073(12)
C14 0.0492(10) 0.0886(14) 0.0724(13) 0.0031(10) -0.0124(10) 0.0043(12)
N1 0.0463(7) 0.0545(8) 0.0414(7) 0.0072(6) -0.0082(6) -0.0066(6)
O1 0.0851(10) 0.0498(7) 0.0560(8) 0.0052(7) -0.0223(8) 0.0062(6)
Cl1 0.0709(3) 0.0537(2) 0.0531(2) 0.0116(2) -0.01407(19) -0.0110(2)

loop_
_atom_type_symbol
_atom_type_description
_atom_type_scat_dispersion_real
_atom_type_scat_dispersion_imag
_atom_type_scat_source
C C 0.0033 0.0016 'International Tables Vol C Tables 4.2.6.8 and 6.1.1.4'
H H 0.0000 0.0000 'International Tables Vol C Tables 4.2.6.8 and 6.1.1.4'
N N 0.0061 0.0033 'International Tables Vol C Tables 4.2.6.8 and 6.1.1.4'
O O 0.0106 0.0060 'International Tables Vol C Tables 4.2.6.8 and 6.1.1.4'
Cl Cl 0.1484 0.1585 'International Tables Vol C Tables 4.2.6.8 and 6.1.1.4'

loop_
_geom_angle_atom_site_label_1
_geom_angle_atom_site_label_2
_geom_angle_atom_site_label_3
_geom_angle_site_symmetry_1
_geom_angle_site_symmetry_3
_geom_angle
_geom_angle_publ_flag
C2 C1 C6 . . 118.54(15) ?
C2 C1 C7 . . 120.59(14) ?
C6 C1 C7 . . 120.86(15) ?
C3 C2 C1 . . 120.42(16) ?
C3 C2 H2 . . 119.8 ?
C1 C2 H2 . . 119.8 ?
C2 C3 C4 . . 120.70(17) ?
C2 C3 H3 . . 119.6 ?
C4 C3 H3 . . 119.6 ?
C5 C4 C3 . . 119.18(16) ?
C5 C4 H4 . . 120.4 ?
C3 C4 H4 . . 120.4 ?
O1 C5 C4 . . 122.93(15) ?
O1 C5 C6 . . 116.97(16) ?
C4 C5 C6 . . 120.10(15) ?
C5 C6 C1 . . 121.01(15) ?
C5 C6 H6 . . 119.5 ?
C1 C6 H6 . . 119.5 ?
C1 C7 C8 . . 109.85(14) ?
C1 C7 C10 . . 110.67(13) ?
C8 C7 C10 . . 112.95(14) ?
C1 C7 H7 . . 107.7 ?
C8 C7 H7 . . 107.7 ?
C10 C7 H7 . . 107.7 ?
C9 C8 C7 . . 112.78(16) ?
C9 C8 H8A . . 109.0 ?
C7 C8 H8A . . 109.0 ?
C9 C8 H8B . . 109.0 ?
C7 C8 H8B . . 109.0 ?
H8A C8 H8B . . 107.8 ?
C8 C9 H9A . . 109.5 ?
C8 C9 H9B . . 109.5 ?
H9A C9 H9B . . 109.5 ?
C8 C9 H9C . . 109.5 ?
H9A C9 H9C . . 109.5 ?
H9B C9 H9C . . 109.5 ?
C12 C10 C11 . . 108.90(17) ?
C12 C10 C7 . . 110.59(14) ?
C11 C10 C7 . . 110.93(14) ?
C12 C10 H10 . . 108.8 ?
C11 C10 H10 . . 108.8 ?
C7 C10 H10 . . 108.8 ?
C10 C11 H11A . . 109.5 ?
C10 C11 H11B . . 109.5 ?
H11A C11 H11B . . 109.5 ?
C10 C11 H11C . . 109.5 ?
H11A C11 H11C . . 109.5 ?
H11B C11 H11C . . 109.5 ?
N1 C12 C10 . . 113.87(14) ?
N1 C12 H12A . . 108.8 ?
C10 C12 H12A . . 108.8 ?
N1 C12 H12B . . 108.8 ?
C10 C12 H12B . . 108.8 ?
H12A C12 H12B . . 107.7 ?
N1 C13 H13A . . 109.5 ?
N1 C13 H13B . . 109.5 ?
H13A C13 H13B . . 109.5 ?
N1 C13 H13C . . 109.5 ?
H13A C13 H13C . . 109.5 ?
H13B C13 H13C . . 109.5 ?
N1 C14 H14A . . 109.5 ?
N1 C14 H14B . . 109.5 ?
H14A C14 H14B . . 109.5 ?
N1 C14 H14C . . 109.5 ?
H14A C14 H14C . . 109.5 ?
H14B C14 H14C . . 109.5 ?
C13 N1 C14 . . 110.15(17) ?
C13 N1 C12 . . 114.60(18) ?
C14 N1 C12 . . 109.75(16) ?
C13 N1 H1N . . 106.7(11) ?
C14 N1 H1N . . 108.3(11) ?
C12 N1 H1N . . 107.0(11) ?
C5 O1 H1O . . 109.4(19) ?

loop_
_geom_bond_atom_site_label_1
_geom_bond_atom_site_label_2
_geom_bond_site_symmetry_2
_geom_bond_distance
_geom_bond_publ_flag
C1 C2 . 1.384(2) ?
C1 C6 . 1.386(2) ?
C1 C7 . 1.511(2) ?
C2 C3 . 1.383(3) ?
C2 H2 . 0.9300 ?
C3 C4 . 1.384(3) ?
C3 H3 . 0.9300 ?
C4 C5 . 1.377(3) ?
C4 H4 . 0.9300 ?
C5 O1 . 1.360(2) ?
C5 C6 . 1.386(2) ?
C6 H6 . 0.9300 ?
C7 C8 . 1.532(3) ?
C7 C10 . 1.550(2) ?
C7 H7 . 0.9800 ?
C8 C9 . 1.511(3) ?
C8 H8A . 0.9700 ?
C8 H8B . 0.9700 ?
C9 H9A . 0.9600 ?
C9 H9B . 0.9600 ?
C9 H9C . 0.9600 ?
C10 C12 . 1.507(2) ?
C10 C11 . 1.533(3) ?
C10 H10 . 0.9800 ?
C11 H11A . 0.9600 ?
C11 H11B . 0.9600 ?
C11 H11C . 0.9600 ?
C12 N1 . 1.501(2) ?
C12 H12A . 0.9700 ?
C12 H12B . 0.9700 ?
C13 N1 . 1.464(3) ?
C13 H13A . 0.9600 ?
C13 H13B . 0.9600 ?
C13 H13C . 0.9600 ?
C14 N1 . 1.474(2) ?
C14 H14A . 0.9600 ?
C14 H14B . 0.9600 ?
C14 H14C . 0.9600 ?
N1 H1N . 0.95(2) ?
O1 H1O . 0.81(3) ?

loop_
_geom_hbond_atom_site_label_D
_geom_hbond_atom_site_label_H
_geom_hbond_atom_site_label_A
_geom_hbond_site_symmetry_A
_geom_hbond_distance_DH
_geom_hbond_distance_HA
_geom_hbond_distance_DA
_geom_hbond_angle_DHA
N1 H1N Cl1 . 0.95(2) 2.14(2) 3.0536(15) 161.0(16)
O1 H1O Cl1 3_747 0.81(3) 2.29(3) 3.1013(15) 175(2)
C11 H11A Cl1 . 0.96 2.75 3.614(2) 151
C13 H13B Cl1 4_567 0.96 2.71 3.651(3) 167

loop_
_geom_torsion_atom_site_label_1
_geom_torsion_atom_site_label_2
_geom_torsion_atom_site_label_3
_geom_torsion_atom_site_label_4
_geom_torsion_site_symmetry_1
_geom_torsion_site_symmetry_2
_geom_torsion_site_symmetry_3
_geom_torsion_site_symmetry_4
_geom_torsion
_geom_torsion_publ_flag
C6 C1 C2 C3 . . . . 1.9(3) ?
C7 C1 C2 C3 . . . . -177.07(16) ?
C1 C2 C3 C4 . . . . -0.6(3) ?
C2 C3 C4 C5 . . . . -1.4(3) ?
C3 C4 C5 O1 . . . . -177.47(17) ?
C3 C4 C5 C6 . . . . 2.1(3) ?
O1 C5 C6 C1 . . . . 178.81(15) ?
C4 C5 C6 C1 . . . . -0.8(2) ?
C2 C1 C6 C5 . . . . -1.2(2) ?
C7 C1 C6 C5 . . . . 177.71(15) ?
C2 C1 C7 C8 . . . . 60.3(2) ?
C6 C1 C7 C8 . . . . -118.65(17) ?
C2 C1 C7 C10 . . . . -65.1(2) ?
C6 C1 C7 C10 . . . . 115.94(17) ?
C1 C7 C8 C9 . . . . 59.4(2) ?
C10 C7 C8 C9 . . . . -176.48(17) ?
C1 C7 C10 C12 . . . . -170.03(15) ?
C8 C7 C10 C12 . . . . 66.3(2) ?
C1 C7 C10 C11 . . . . -49.1(2) ?
C8 C7 C10 C11 . . . . -172.73(16) ?
C11 C10 C12 N1 . . . . 80.2(2) ?
C7 C10 C12 N1 . . . . -157.68(17) ?
C10 C12 N1 C13 . . . . 78.7(2) ?
C10 C12 N1 C14 . . . . -156.77(18) ?

loop_
_cod_related_entry_id
_cod_related_entry_database
_cod_related_entry_code
1 ChemSpider 30654287
